data_7701337
loop_
_publ_author_name
'Kodrin, Ivan'
'Borovina, Mladen'
'\<Smital, Luka'
'Vald\'es-Mart\'inez, Jes\'us'
'Aaker\"oy, Christer B'
'\/Dakovi\'c, Marijana'

_publ_section_title
;
 Exploring and predicting intermolecular binding preferences in
 crystalline Cu(ii) coordination complexes.
;
_journal_name_full 'Dalton transactions (Cambridge, England : 2003)'
_journal_paper_doi 10.1039/c9dt03346g
_journal_year 2019
_chemical_formula_moiety 'C22 H14 Cu F12 N4 O6'
_chemical_formula_sum 'C22 H14 Cu F12 N4 O6'
_chemical_formula_weight 721.91
_space_group_crystal_system triclinic
_space_group_IT_number 2
_space_group_name_Hall '-P 1'
_space_group_name_H-M_alt 'P -1'
_symmetry_space_group_name_Hall '-P 1'
_symmetry_space_group_name_H-M 'P -1'
_atom_sites_solution_hydrogens geom
_audit_creation_date 2019-07-10
_audit_creation_method
;
Olex2 1.2
(compiled 2018.05.29 svn.r3508 for OlexSys, GUI svn.r5506)
;
_audit_update_record
;
2019-07-23 deposited with the CCDC.    2019-09-30 downloaded from the CCDC.
;
_cell_angle_alpha 86.776(15)
_cell_angle_beta 73.162(14)
_cell_angle_gamma 63.012(18)
_cell_formula_units_Z 1
_cell_length_a 8.7980(14)
_cell_length_b 9.4558(18)
_cell_length_c 9.9430(15)
_cell_measurement_reflns_used 1531
_cell_measurement_temperature 296
_cell_measurement_theta_max 24.2880
_cell_measurement_theta_min 3.7750
_cell_volume 702.8(2)
_computing_cell_refinement 'CrysAlisPro 1.171.39.46 (Rigaku OD, 2018)'
_computing_data_collection 'CrysAlisPro 1.171.39.46 (Rigaku OD, 2018)'
_computing_data_reduction 'CrysAlisPro 1.171.39.46 (Rigaku OD, 2018)'
_computing_molecular_graphics 'Olex2 (Dolomanov et al., 2009)'
_computing_publication_material 'Olex2 (Dolomanov et al., 2009)'
_computing_structure_refinement 'ShelXL (Sheldrick, 2015)'
_computing_structure_solution 'ShelXT (Sheldrick, 2015)'
_diffrn_ambient_temperature 296
_diffrn_detector_area_resol_mean 16.3426
_diffrn_measured_fraction_theta_full 0.996
_diffrn_measured_fraction_theta_max 0.997
_diffrn_measurement_device_type 'Xcalibur, Sapphire3'
_diffrn_measurement_method '\w scans'
_diffrn_radiation_type MoK\a
_diffrn_radiation_wavelength 0.71073
_diffrn_reflns_av_R_equivalents 0.0379
_diffrn_reflns_av_unetI/netI 0.0698
_diffrn_reflns_Laue_measured_fraction_full 0.996
_diffrn_reflns_Laue_measured_fraction_max 0.997
_diffrn_reflns_limit_h_max 10
_diffrn_reflns_limit_h_min -7
_diffrn_reflns_limit_k_max 11
_diffrn_reflns_limit_k_min -11
_diffrn_reflns_limit_l_max 12
_diffrn_reflns_limit_l_min -12
_diffrn_reflns_number 6111
_diffrn_reflns_point_group_measured_fraction_full 0.996
_diffrn_reflns_point_group_measured_fraction_max 0.997
_diffrn_reflns_theta_full 25.242
_diffrn_reflns_theta_max 25.983
_diffrn_reflns_theta_min 3.798
_diffrn_source 'Enhance (Mo) X-ray Source'
_exptl_absorpt_coefficient_mu 0.901
_exptl_absorpt_correction_T_max 1.00000
_exptl_absorpt_correction_T_min 0.75886
_exptl_absorpt_correction_type multi-scan
_exptl_absorpt_process_details
;
CrysAlisPro 1.171.39.46 (Rigaku Oxford Diffraction, 2018)
Empirical absorption correction using spherical harmonics,
 implemented in SCALE3 ABSPACK scaling algorithm.
;
_exptl_crystal_colour green
_exptl_crystal_colour_primary green
_exptl_crystal_density_diffrn 1.706
_exptl_crystal_description block
_exptl_crystal_F_000 359
_exptl_crystal_recrystallization_method 'Re-crystallisation from solvent: EtOH'
_exptl_crystal_size_max 0.26
_exptl_crystal_size_mid 0.11
_exptl_crystal_size_min 0.04
_refine_diff_density_max 1.145
_refine_diff_density_min -0.240
_refine_diff_density_rms 0.087
_refine_ls_extinction_method none
_refine_ls_goodness_of_fit_ref 1.042
_refine_ls_hydrogen_treatment constr
_refine_ls_matrix_type full
_refine_ls_number_parameters 262
_refine_ls_number_reflns 2755
_refine_ls_number_restraints 114
_refine_ls_restrained_S_all 1.063
_refine_ls_R_factor_all 0.0997
_refine_ls_R_factor_gt 0.0704
_refine_ls_shift/su_max 0.001
_refine_ls_shift/su_mean 0.000
_refine_ls_structure_factor_coef Fsqd
_refine_ls_weighting_details 'w=1/[\s^2^(Fo^2^)+(0.1091P)^2^] where P=(Fo^2^+2Fc^2^)/3'
_refine_ls_weighting_scheme calc
_refine_ls_wR_factor_gt 0.1761
_refine_ls_wR_factor_ref 0.1927
_reflns_Friedel_coverage 0.000
_reflns_number_gt 1978
_reflns_number_total 2755
_reflns_threshold_expression 'I > 2\s(I)'
_cod_data_source_file c9dt03346g2.cif
_cod_data_source_block 1a
_cod_database_code 7701337
_shelx_shelxl_version_number 2018/3
_shelx_space_group_comment
;
The symmetry employed for this shelxl refinement is uniquely defined
by the following loop, which should always be used as a source of
symmetry information in preference to the above space-group names.
They are only intended as comments.
;
_shelx_estimated_absorpt_t_max 0.965
_shelx_estimated_absorpt_t_min 0.799
_olex2_refinement_description
;
1. Fixed Uiso
 At 1.2 times of:
  All C(H) groups
 At 1.5 times of:
  All O(H) groups
2. Restrained distances
 F5A-C5 = C5-F4A = C5-F6A = C5-F4B = C5-F6B = C5-F5B
 1.32 with sigma of 0.01
 F1A-C1 = C1-F3A = C1-F2A = C1-F3B = C1-F2B = C1-F1B
 1.32 with sigma of 0.01
 F3A-F2A \\sim F3A-F1A \\sim F2A-F1A \\sim F3B-F2B \\sim F3B-F1B \\sim F2B-F1B
 with sigma of 0.02
 F5A-F4A \\sim F5A-F6A \\sim F4A-F6A \\sim F4B-F5B \\sim F4B-F6B \\sim F5B-F6B
 with sigma of 0.02
3. Rigid body (RIGU) restrains
 F6A, F5A, F4A, C5
 with sigma for 1-2 distances of 0.004 and sigma for 1-3 distances of 0.004
 F6B, F5B, F4B, C5
 with sigma for 1-2 distances of 0.004 and sigma for 1-3 distances of 0.004
 F2A, F1A, F3A, C1
 with sigma for 1-2 distances of 0.004 and sigma for 1-3 distances of 0.004
 F2B, F1B, F3B, C1
 with sigma for 1-2 distances of 0.004 and sigma for 1-3 distances of 0.004
4. Others
 Sof(F4B)=Sof(F5B)=Sof(F6B)=1-FVAR(1)
 Sof(F5A)=Sof(F4A)=Sof(F6A)=FVAR(1)
 Sof(F3B)=Sof(F2B)=Sof(F1B)=1-FVAR(2)
 Sof(F3A)=Sof(F2A)=Sof(F1A)=FVAR(2)
5.a Aromatic/amide H refined with riding coordinates:
 C11(H11), C8(H8), C9(H9), C6(H6), C10(H10), C3(H3A)
5.b Idealised tetrahedral OH refined as rotating group:
 O3(H3)
;

loop_
_space_group_symop_operation_xyz
'x, y, z'
'-x, -y, -z'

loop_
_atom_site_label
_atom_site_type_symbol
_atom_site_fract_x
_atom_site_fract_y
_atom_site_fract_z
_atom_site_U_iso_or_equiv
_atom_site_adp_type
_atom_site_occupancy
_atom_site_site_symmetry_order
_atom_site_calc_flag
_atom_site_refinement_flags_posn
_atom_site_refinement_flags_adp
_atom_site_refinement_flags_occupancy
_atom_site_disorder_assembly
_atom_site_disorder_group
Cu1 Cu 0.500000 0.500000 0.500000 0.0490(3) Uani 1 2 d S T P . .
O1 O 0.3003(4) 0.6404(4) 0.6668(3) 0.0577(9) Uani 1 1 d . . . . .
O2 O 0.5057(5) 0.2940(4) 0.6366(3) 0.0621(9) Uani 1 1 d . . . . .
N1 N 0.3192(5) 0.4943(4) 0.4166(4) 0.0512(9) Uani 1 1 d . . . . .
O3 O -0.3211(6) 1.0263(5) 0.4370(5) 0.0972(14) Uani 1 1 d . . . . .
H3 H -0.360566 1.093876 0.502963 0.146 Uiso 1 1 calc GR . . . .
N2 N -0.1661(6) 0.8986(5) 0.4484(5) 0.0718(12) Uani 1 1 d . . . . .
C11 C -0.1136(7) 0.7881(6) 0.3605(5) 0.0629(13) Uani 1 1 d . . . . .
H11 H -0.176132 0.799234 0.296292 0.076 Uiso 1 1 calc R . . . .
C7 C 0.0478(6) 0.6374(6) 0.3553(5) 0.0540(11) Uani 1 1 d . . . . .
C8 C 0.0768(7) 0.4986(6) 0.2898(5) 0.0624(13) Uani 1 1 d . . . . .
H8 H -0.002823 0.499443 0.244892 0.075 Uiso 1 1 calc R . . . .
C9 C 0.2249(7) 0.3589(6) 0.2919(6) 0.0654(14) Uani 1 1 d . . . . .
H9 H 0.244716 0.263732 0.250924 0.078 Uiso 1 1 calc R . . . .
C2 C 0.2687(6) 0.6099(6) 0.7919(5) 0.0577(12) Uani 1 1 d . . . . .
C4 C 0.4483(7) 0.3187(6) 0.7671(5) 0.0566(12) Uani 1 1 d . . . . .
C6 C 0.1714(6) 0.6302(5) 0.4176(5) 0.0527(11) Uani 1 1 d . . . . .
H6 H 0.152282 0.723027 0.462525 0.063 Uiso 1 1 calc R . . . .
C10 C 0.3413(7) 0.3616(5) 0.3541(5) 0.0573(12) Uani 1 1 d . . . . .
H10 H 0.441708 0.266566 0.353465 0.069 Uiso 1 1 calc R . . . .
F3A F 0.078(2) 0.7356(15) 1.0237(10) 0.154(7) Uani 0.61(3) 1 d D U . A 1
F2A F 0.1965(18) 0.8587(14) 0.8841(16) 0.121(4) Uani 0.61(3) 1 d D U . A 1
C3 C 0.3367(7) 0.4641(6) 0.8487(6) 0.0692(15) Uani 1 1 d . . . . .
H3A H 0.306299 0.463467 0.946396 0.083 Uiso 1 1 calc R . . . .
C1 C 0.1300(8) 0.7577(7) 0.8933(5) 0.0817(16) Uani 1 1 d D U . . .
F1A F -0.0117(14) 0.8328(17) 0.8492(15) 0.132(5) Uani 0.61(3) 1 d D U . A 1
C5 C 0.5085(8) 0.1705(7) 0.8467(6) 0.0834(16) Uani 1 1 d D U . . .
F5A F 0.6849(11) 0.096(2) 0.8069(18) 0.136(6) Uani 0.52(2) 1 d D U . B 1
F4A F 0.458(3) 0.1864(17) 0.9811(8) 0.136(7) Uani 0.52(2) 1 d D U . B 1
F6A F 0.471(3) 0.0629(13) 0.8057(19) 0.127(7) Uani 0.52(2) 1 d D U . B 1
F4B F 0.562(3) 0.190(2) 0.9506(18) 0.142(8) Uani 0.48(2) 1 d D U . B 2
F5B F 0.627(3) 0.0414(13) 0.7731(15) 0.168(10) Uani 0.48(2) 1 d D U . B 2
F6B F 0.3682(16) 0.148(2) 0.915(2) 0.141(8) Uani 0.48(2) 1 d D U . B 2
F3B F -0.0298(18) 0.765(4) 0.927(3) 0.166(11) Uani 0.39(3) 1 d D U . A 2
F2B F 0.166(3) 0.744(2) 1.0155(15) 0.128(8) Uani 0.39(3) 1 d D U . A 2
F1B F 0.117(4) 0.8936(16) 0.854(2) 0.167(11) Uani 0.39(3) 1 d D U . A 2

loop_
_atom_site_aniso_label
_atom_site_aniso_U_11
_atom_site_aniso_U_22
_atom_site_aniso_U_33
_atom_site_aniso_U_23
_atom_site_aniso_U_13
_atom_site_aniso_U_12
Cu1 0.0505(5) 0.0391(5) 0.0405(5) -0.0002(3) -0.0109(3) -0.0076(3)
O1 0.062(2) 0.0450(18) 0.0469(19) 0.0024(14) -0.0136(16) -0.0103(15)
O2 0.071(2) 0.0443(18) 0.053(2) 0.0032(15) -0.0147(17) -0.0135(16)
N1 0.054(2) 0.0371(19) 0.049(2) 0.0051(16) -0.0144(17) -0.0104(17)
O3 0.084(3) 0.062(3) 0.104(4) -0.001(2) -0.030(3) 0.003(2)
N2 0.066(3) 0.048(2) 0.081(3) 0.009(2) -0.025(2) -0.008(2)
C11 0.064(3) 0.055(3) 0.057(3) 0.005(2) -0.021(2) -0.014(2)
C7 0.053(3) 0.052(3) 0.044(3) 0.007(2) -0.009(2) -0.018(2)
C8 0.067(3) 0.062(3) 0.056(3) 0.003(2) -0.023(3) -0.025(3)
C9 0.078(4) 0.048(3) 0.065(3) -0.002(2) -0.021(3) -0.024(3)
C2 0.052(3) 0.057(3) 0.050(3) -0.006(2) -0.009(2) -0.016(2)
C4 0.059(3) 0.053(3) 0.051(3) 0.012(2) -0.017(2) -0.020(2)
C6 0.053(3) 0.046(3) 0.045(2) 0.002(2) -0.011(2) -0.013(2)
C10 0.062(3) 0.039(2) 0.052(3) 0.004(2) -0.012(2) -0.010(2)
F3A 0.171(14) 0.095(7) 0.065(5) -0.001(5) 0.037(5) 0.006(8)
F2A 0.150(9) 0.073(6) 0.112(7) -0.040(5) -0.014(6) -0.037(7)
C3 0.078(4) 0.060(3) 0.046(3) 0.006(2) -0.013(3) -0.015(3)
C1 0.085(4) 0.068(3) 0.056(3) -0.009(3) -0.007(3) -0.013(3)
F1A 0.073(6) 0.121(9) 0.111(8) -0.033(6) -0.019(5) 0.030(5)
C5 0.095(4) 0.066(4) 0.070(3) 0.019(3) -0.031(3) -0.019(3)
F5A 0.103(6) 0.111(12) 0.147(12) 0.048(8) -0.049(6) -0.006(6)
F4A 0.194(17) 0.086(7) 0.053(4) 0.023(4) -0.021(6) -0.012(9)
F6A 0.196(17) 0.063(7) 0.148(13) 0.047(7) -0.092(13) -0.059(10)
F4B 0.198(18) 0.120(10) 0.143(13) 0.072(10) -0.127(13) -0.062(12)
F5B 0.209(19) 0.051(6) 0.115(9) 0.012(5) -0.008(12) 0.023(10)
F6B 0.137(9) 0.127(13) 0.170(18) 0.097(13) -0.057(9) -0.073(9)
F3B 0.081(8) 0.19(2) 0.16(2) -0.100(16) 0.028(9) -0.034(11)
F2B 0.151(16) 0.128(11) 0.060(7) -0.052(7) -0.011(8) -0.031(11)
F1B 0.19(2) 0.055(6) 0.118(14) -0.008(7) 0.047(14) 0.007(10)

loop_
_atom_type_symbol
_atom_type_description
_atom_type_scat_dispersion_real
_atom_type_scat_dispersion_imag
_atom_type_scat_source
C C 0.0033 0.0016 'International Tables Vol C Tables 4.2.6.8 and 6.1.1.4'
H H 0.0000 0.0000 'International Tables Vol C Tables 4.2.6.8 and 6.1.1.4'
Cu Cu 0.3201 1.2651 'International Tables Vol C Tables 4.2.6.8 and 6.1.1.4'
F F 0.0171 0.0103 'International Tables Vol C Tables 4.2.6.8 and 6.1.1.4'
N N 0.0061 0.0033 'International Tables Vol C Tables 4.2.6.8 and 6.1.1.4'
O O 0.0106 0.0060 'International Tables Vol C Tables 4.2.6.8 and 6.1.1.4'

loop_
_geom_angle_atom_site_label_1
_geom_angle_atom_site_label_2
_geom_angle_atom_site_label_3
_geom_angle
_geom_angle_site_symmetry_1
_geom_angle_site_symmetry_3
O1 Cu1 O1 180.0 . 2_666
O1 Cu1 O2 95.12(12) 2_666 .
O1 Cu1 O2 95.12(12) . 2_666
O1 Cu1 O2 84.88(12) 2_666 2_666
O1 Cu1 O2 84.88(12) . .
O1 Cu1 N1 89.67(14) . .
O1 Cu1 N1 90.33(14) 2_666 .
O1 Cu1 N1 90.33(14) . 2_666
O1 Cu1 N1 89.67(14) 2_666 2_666
O2 Cu1 O2 180.00(19) 2_666 .
N1 Cu1 O2 86.95(14) . 2_666
N1 Cu1 O2 93.05(14) 2_666 2_666
N1 Cu1 O2 93.05(14) . .
N1 Cu1 O2 86.95(14) 2_666 .
N1 Cu1 N1 180.0 . 2_666
C2 O1 Cu1 127.8(3) . .
C4 O2 Cu1 120.0(3) . .
C6 N1 Cu1 119.6(3) . .
C10 N1 Cu1 123.1(3) . .
C10 N1 C6 117.3(4) . .
C11 N2 O3 111.3(5) . .
N2 C11 C7 120.8(5) . .
C8 C7 C11 120.7(5) . .
C6 C7 C11 121.2(4) . .
C6 C7 C8 118.1(4) . .
C9 C8 C7 119.1(5) . .
C10 C9 C8 119.3(4) . .
O1 C2 C3 129.3(4) . .
O1 C2 C1 112.6(5) . .
C3 C2 C1 118.0(5) . .
O2 C4 C3 128.3(5) . .
O2 C4 C5 115.1(4) . .
C3 C4 C5 116.6(5) . .
N1 C6 C7 122.9(4) . .
N1 C10 C9 123.2(5) . .
C2 C3 C4 123.6(5) . .
F3A C1 C2 117.0(7) . .
F3A C1 F2A 108.5(9) . .
F3A C1 F1A 108.3(8) . .
F2A C1 C2 107.9(7) . .
F2A C1 F1A 104.5(8) . .
F1A C1 C2 109.8(6) . .
F3B C1 C2 111.0(9) . .
F3B C1 F2B 103.4(9) . .
F2B C1 C2 109.5(9) . .
F1B C1 C2 117.2(10) . .
F1B C1 F3B 108.6(10) . .
F1B C1 F2B 106.2(10) . .
F5A C5 C4 108.5(8) . .
F4A C5 C4 118.8(8) . .
F4A C5 F5A 106.4(9) . .
F4A C5 F6A 108.3(8) . .
F6A C5 C4 111.7(6) . .
F6A C5 F5A 101.6(8) . .
F4B C5 C4 112.3(9) . .
F4B C5 F6B 101.6(8) . .
F5B C5 C4 116.3(8) . .
F5B C5 F4B 108.5(10) . .
F5B C5 F6B 107.6(9) . .
F6B C5 C4 109.3(7) . .

loop_
_geom_bond_atom_site_label_1
_geom_bond_atom_site_label_2
_geom_bond_distance
_geom_bond_site_symmetry_2
Cu1 O1 2.010(3) .
Cu1 O1 2.010(3) 2_666
Cu1 O2 2.301(3) .
Cu1 O2 2.300(3) 2_666
Cu1 N1 2.017(4) .
Cu1 N1 2.017(4) 2_666
O1 C2 1.242(6) .
O2 C4 1.241(6) .
N1 C6 1.349(6) .
N1 C10 1.340(5) .
O3 N2 1.382(6) .
N2 C11 1.225(6) .
C11 C7 1.476(7) .
C7 C8 1.381(6) .
C7 C6 1.375(7) .
C8 C9 1.376(7) .
C9 C10 1.349(7) .
C2 C3 1.391(7) .
C2 C1 1.535(7) .
C4 C3 1.397(7) .
C4 C5 1.521(8) .
F3A C1 1.283(8) .
F2A C1 1.315(8) .
C1 F1A 1.315(7) .
C1 F3B 1.318(9) .
C1 F2B 1.325(9) .
C1 F1B 1.286(9) .
C5 F5A 1.321(8) .
C5 F4A 1.275(8) .
C5 F6A 1.318(7) .
C5 F4B 1.305(8) .
C5 F5B 1.271(8) .
C5 F6B 1.327(8) .

loop_
_geom_hbond_atom_site_label_D
_geom_hbond_atom_site_label_H
_geom_hbond_atom_site_label_A
_geom_hbond_distance_DH
_geom_hbond_distance_HA
_geom_hbond_distance_DA
_geom_hbond_angle_DHA
_geom_hbond_site_symmetry_A
_geom_hbond_publ_flag
O3 H3 O2 0.82 2.02 2.825(5) 166.1 1_465 yes
